data_4082752
loop_
_publ_author_name
'Whited, Matthew T.'
'Kosanovich, Alex J.'
'Janzen, Daron E.'

_publ_section_title
;
 Synthesis and Reactivity of Three-Coordinate (dtbpe)Rh Silylamides:
 CO2Bond Cleavage by a Rhodium(I) Disilylamide
;
_journal_issue 6
_journal_name_full Organometallics
_journal_page_first 1416
_journal_paper_doi 10.1021/om401130q
_journal_volume 33
_journal_year 2014
_chemical_formula_moiety 'C25 H58 N P2 Rh Si'
_chemical_formula_sum 'C25 H58 N P2 Rh Si'
_chemical_formula_weight 565.66
_chemical_name_systematic
;
 ?
;
_space_group_IT_number 52
_symmetry_cell_setting orthorhombic
_symmetry_Int_Tables_number 52
_symmetry_space_group_name_Hall '-P 2a 2bc'
_symmetry_space_group_name_H-M 'P n n a'
_atom_sites_solution_hydrogens geom
_audit_creation_date 2013-11-15
_audit_creation_method
;
Olex2 1.2
(compiled 2013.09.17 svn.r2790 for OlexSys, GUI svn.r4601)
;
_cell_angle_alpha 90
_cell_angle_beta 90
_cell_angle_gamma 90
_cell_formula_units_Z 4
_cell_length_a 20.2627(14)
_cell_length_b 17.1177(12)
_cell_length_c 8.9210(6)
_cell_measurement_reflns_used 1500
_cell_measurement_temperature 173
_cell_measurement_theta_max 27.49
_cell_measurement_theta_min 2.57
_cell_volume 3094.3(4)
_computing_cell_refinement 'CrystalClear-SM Expert 3.1 b27'
_computing_data_collection 'CrystalClear-SM Expert 3.1 b27 (Rigaku, 2011)'
_computing_data_reduction 'CrystalClear-SM Expert 3.1 b27'
_computing_structure_refinement
;
SHELX, G.M. Sheldrick, Acta Cryst.
(2008). A64, 112-122
;
_computing_structure_solution 'SIR92 (Altomare, et al., 1994)'
_diffrn_ambient_temperature 173
_diffrn_detector_area_resol_mean 13.653
_diffrn_measured_fraction_theta_full 0.999
_diffrn_measured_fraction_theta_max 0.999
_diffrn_measurement_device_type 'Rigaku XtaLAB mini'
_diffrn_measurement_method \w
_diffrn_radiation_type 'Mo K\a'
_diffrn_radiation_wavelength 0.71075
_diffrn_reflns_av_R_equivalents 0.0489
_diffrn_reflns_limit_h_max 26
_diffrn_reflns_limit_h_min -26
_diffrn_reflns_limit_k_max 22
_diffrn_reflns_limit_k_min -22
_diffrn_reflns_limit_l_max 11
_diffrn_reflns_limit_l_min -11
_diffrn_reflns_number 29962
_diffrn_reflns_theta_full 27.48
_diffrn_reflns_theta_max 27.48
_diffrn_standards_number 0
_exptl_absorpt_coefficient_mu 0.706
_exptl_absorpt_correction_T_max 0.932
_exptl_absorpt_correction_T_min 0.747
_exptl_absorpt_correction_type multi-scan
_exptl_absorpt_process_details 'REQAB (Rigaku, 1998)'
_exptl_crystal_colour green
_exptl_crystal_density_diffrn 1.214
_exptl_crystal_density_method 'not measured'
_exptl_crystal_description prism
_exptl_crystal_F_000 1216
_exptl_crystal_size_max 0.31
_exptl_crystal_size_mid 0.1
_exptl_crystal_size_min 0.1
_refine_diff_density_max 0.326
_refine_diff_density_min -0.353
_refine_diff_density_rms 0.048
_refine_ls_extinction_coef 0.00040(9)
_refine_ls_extinction_expression Fc^*^=kFc[1+0.001xFc^2^\l^3^/sin(2\q)]^-1/4^
_refine_ls_extinction_method SHELXL
_refine_ls_goodness_of_fit_ref 1.001
_refine_ls_hydrogen_treatment constr
_refine_ls_matrix_type full
_refine_ls_number_parameters 190
_refine_ls_number_reflns 3550
_refine_ls_number_restraints 2
_refine_ls_restrained_S_all 1.001
_refine_ls_R_factor_all 0.0406
_refine_ls_R_factor_gt 0.0265
_refine_ls_shift/su_max 0.001
_refine_ls_shift/su_mean 0.000
_refine_ls_structure_factor_coef Fsqd
_refine_ls_weighting_details 'w=1/[\s^2^(Fo^2^)+(0.0248P)^2^+0.7094P] where P=(Fo^2^+2Fc^2^)/3'
_refine_ls_weighting_scheme calc
_refine_ls_wR_factor_gt 0.0529
_refine_ls_wR_factor_ref 0.0560
_reflns_number_gt 2847
_reflns_number_total 3550
_reflns_threshold_expression F^2^>2.0\s(F^2^)
_cod_data_source_file om401130q_si_002.cif
_cod_data_source_block scu1354_compound2b
_cod_database_code 4082752
_shelxl_version_number 2013-4
_shelx_estimated_absorpt_t_max 0.933
_shelx_estimated_absorpt_t_min 0.811
_olex2_refinement_description
;
1. Fixed Uiso
 At 1.2 times of:
  All C(H,H) groups, {H5A,H5B,H5C} of C5, {H1A,H1B,H1C} of C1, {H2A,H2B,H2C}
  of C2, {H13A,H13B,H13C} of C13, {H6A,H6B,H6C} of C6, {H14A,H14B,H14C} of C14,
  {H15A,H15B,H15C} of C15, {H11A,H11B,H11C} of C11, {H10A,H10B,H10C} of C10,
  {H9A,H9B,H9C} of C9, {H7A,H7B,H7C} of C7
 At 1.5 times of:
  {H3A,H3B,H3C} of C3
2. Restrained distances
 Si1-N1
 1.75 with sigma of 0.02
 N1-C4
 1.48 with sigma of 0.02
3. Others
 Fixed Sof: Si1(0.5) N1(0.5) C1(0.5) H1A(0.5) H1B(0.5) H1C(0.5) C2(0.5)
 H2A(0.5) H2B(0.5) H2C(0.5) C3(0.5) H3A(0.5) H3B(0.5) H3C(0.5) C4(0.5) C5(0.5)
 H5A(0.5) H5B(0.5) H5C(0.5) C6(0.5) H6A(0.5) H6B(0.5) H6C(0.5) C7(0.5) H7A(0.5)
 H7B(0.5) H7C(0.5)
4.a Secondary CH2 refined with riding coordinates:
 C16(H16A,H16B)
4.b Idealised Me refined as rotating group:
 C1(H1A,H1B,H1C), C2(H2A,H2B,H2C), C3(H3A,H3B,H3C), C5(H5A,H5B,H5C), C6(H6A,
 H6B,H6C), C7(H7A,H7B,H7C), C9(H9A,H9B,H9C), C10(H10A,H10B,H10C), C11(H11A,H11B,
 H11C), C13(H13A,H13B,H13C), C14(H14A,H14B,H14C), C15(H15A,H15B,H15C)
;

loop_
_space_group_symop_operation_xyz
'x, y, z'
'-x, y+1/2, z+1/2'
'x+1/2, -y+1/2, z+1/2'
'-x+1/2, -y, z'
'-x, -y, -z'
'x, -y-1/2, -z-1/2'
'-x-1/2, y-1/2, -z-1/2'
'x-1/2, y, -z'

loop_
_atom_site_label
_atom_site_type_symbol
_atom_site_fract_x
_atom_site_fract_y
_atom_site_fract_z
_atom_site_U_iso_or_equiv
_atom_site_adp_type
_atom_site_occupancy
_atom_site_site_symmetry_order
_atom_site_calc_flag
_atom_site_refinement_flags_posn
_atom_site_refinement_flags_adp
_atom_site_refinement_flags_occupancy
_atom_site_disorder_assembly
_atom_site_disorder_group
Rh1 Rh 0.02995(2) 0.2500 0.2500 0.02861(7) Uani 1 2 d S T P . .
P1 P 0.10999(2) 0.33483(3) 0.28453(5) 0.02416(10) Uani 1 1 d . . . . .
Si1 Si -0.11401(18) 0.2347(2) 0.3840(3) 0.0403(6) Uani 0.5 1 d D . P A -1
N1 N -0.07045(12) 0.2460(5) 0.2183(3) 0.0278(10) Uani 0.5 1 d D . P A -1
C1 C -0.1438(8) 0.3300(11) 0.460(2) 0.059(3) Uani 0.5 1 d . . P A -1
H1A H -0.1546 0.3239 0.5668 0.071 Uiso 0.5 1 calc R U P A -1
H1B H -0.1832 0.3466 0.4053 0.071 Uiso 0.5 1 calc R U P A -1
H1C H -0.1091 0.3695 0.4490 0.071 Uiso 0.5 1 calc R U P A -1
C2 C -0.1870(4) 0.1673(5) 0.3712(11) 0.0588(18) Uani 0.5 1 d . . P A -1
H2A H -0.1724 0.1158 0.3364 0.071 Uiso 0.5 1 calc R U P A -1
H2B H -0.2192 0.1887 0.3002 0.071 Uiso 0.5 1 calc R U P A -1
H2C H -0.2075 0.1622 0.4702 0.071 Uiso 0.5 1 calc R U P A -1
C3 C -0.0659(12) 0.1876(11) 0.527(3) 0.044(3) Uani 0.5 1 d . . P A -1
H3A H -0.0536 0.1350 0.4941 0.066 Uiso 0.5 1 calc R U P A -1
H3B H -0.0919 0.1840 0.6197 0.066 Uiso 0.5 1 calc R U P A -1
H3C H -0.0259 0.2182 0.5465 0.066 Uiso 0.5 1 calc R U P A -1
C4 C -0.1046(6) 0.2574(9) 0.0713(11) 0.040(2) Uani 0.5 1 d D . P A -1
C5 C -0.1298(7) 0.1800(11) 0.0077(19) 0.056(3) Uani 0.5 1 d . . P A -1
H5A H -0.0922 0.1458 -0.0143 0.067 Uiso 0.5 1 calc R U P A -1
H5B H -0.1545 0.1899 -0.0847 0.067 Uiso 0.5 1 calc R U P A -1
H5C H -0.1586 0.1547 0.0812 0.067 Uiso 0.5 1 calc R U P A -1
C6 C -0.1657(4) 0.3131(5) 0.0897(11) 0.061(2) Uani 0.5 1 d . . P A -1
H6A H -0.1851 0.3235 -0.0089 0.073 Uiso 0.5 1 calc R U P A -1
H6B H -0.1514 0.3624 0.1351 0.073 Uiso 0.5 1 calc R U P A -1
H6C H -0.1986 0.2881 0.1544 0.073 Uiso 0.5 1 calc R U P A -1
C7 C -0.0578(12) 0.2944(11) -0.048(3) 0.046(3) Uani 0.5 1 d . . P A -1
H7A H -0.0448 0.3469 -0.0161 0.055 Uiso 0.5 1 calc R U P A -1
H7B H -0.0809 0.2977 -0.1448 0.055 Uiso 0.5 1 calc R U P A -1
H7C H -0.0184 0.2618 -0.0595 0.055 Uiso 0.5 1 calc R U P A -1
C8 C 0.10598(10) 0.42494(10) 0.1600(2) 0.0317(4) Uani 1 1 d . . . . .
C9 C 0.04522(11) 0.47261(12) 0.1999(3) 0.0462(5) Uani 1 1 d . . . . .
H9A H 0.0067 0.4381 0.2053 0.055 Uiso 1 1 calc R U . . .
H9B H 0.0379 0.5125 0.1229 0.055 Uiso 1 1 calc R U . . .
H9C H 0.0519 0.4980 0.2972 0.055 Uiso 1 1 calc R U . . .
C10 C 0.10010(11) 0.39751(12) -0.0028(2) 0.0379(5) Uani 1 1 d . . . . .
H10A H 0.0911 0.4425 -0.0677 0.046 Uiso 1 1 calc R U . . .
H10B H 0.0639 0.3598 -0.0113 0.046 Uiso 1 1 calc R U . . .
H10C H 0.1415 0.3727 -0.0338 0.046 Uiso 1 1 calc R U . . .
C11 C 0.16777(12) 0.47686(13) 0.1650(3) 0.0496(6) Uani 1 1 d . . . . .
H11A H 0.1658 0.5153 0.0837 0.060 Uiso 1 1 calc R U . . .
H11B H 0.2072 0.4444 0.1528 0.060 Uiso 1 1 calc R U . . .
H11C H 0.1697 0.5040 0.2615 0.060 Uiso 1 1 calc R U . . .
C12 C 0.11800(12) 0.37016(11) 0.4861(2) 0.0401(5) Uani 1 1 d . . . . .
C13 C 0.04977(15) 0.39196(16) 0.5467(3) 0.0683(8) Uani 1 1 d . . . . .
H13A H 0.0342 0.4396 0.4971 0.082 Uiso 1 1 calc R U . . .
H13B H 0.0526 0.4010 0.6550 0.082 Uiso 1 1 calc R U . . .
H13C H 0.0188 0.3493 0.5268 0.082 Uiso 1 1 calc R U . . .
C14 C 0.14225(13) 0.30073(13) 0.5779(2) 0.0495(6) Uani 1 1 d . . . . .
H14A H 0.1440 0.3152 0.6841 0.059 Uiso 1 1 calc R U . . .
H14B H 0.1864 0.2857 0.5439 0.059 Uiso 1 1 calc R U . . .
H14C H 0.1119 0.2567 0.5647 0.059 Uiso 1 1 calc R U . . .
C15 C 0.16577(16) 0.43788(15) 0.5134(3) 0.0706(8) Uani 1 1 d . . . . .
H15A H 0.1741 0.4430 0.6212 0.085 Uiso 1 1 calc R U . . .
H15B H 0.1464 0.4864 0.4754 0.085 Uiso 1 1 calc R U . . .
H15C H 0.2074 0.4276 0.4612 0.085 Uiso 1 1 calc R U . . .
C16 C 0.19300(8) 0.29437(10) 0.2407(2) 0.0306(4) Uani 1 1 d . . . . .
H16A H 0.2052 0.3079 0.1364 0.037 Uiso 1 1 calc R U . . .
H16B H 0.2262 0.3177 0.3087 0.037 Uiso 1 1 calc R U . . .

loop_
_atom_site_aniso_label
_atom_site_aniso_U_11
_atom_site_aniso_U_22
_atom_site_aniso_U_33
_atom_site_aniso_U_23
_atom_site_aniso_U_13
_atom_site_aniso_U_12
Rh1 0.01763(9) 0.02748(10) 0.04074(11) 0.01321(9) 0.000 0.000
P1 0.0233(2) 0.0248(2) 0.0245(2) 0.00278(16) -0.00058(16) 0.00099(16)
Si1 0.0247(10) 0.0349(10) 0.0613(17) 0.0101(12) 0.0113(11) 0.0057(7)
N1 0.0220(11) 0.0288(19) 0.032(3) 0.007(3) 0.0001(10) -0.0023(17)
C1 0.046(6) 0.056(5) 0.076(8) 0.006(5) 0.012(4) 0.015(4)
C2 0.042(4) 0.048(4) 0.087(5) 0.004(4) 0.012(3) -0.007(3)
C3 0.041(6) 0.046(7) 0.046(7) 0.008(4) 0.018(4) 0.003(5)
C4 0.026(4) 0.046(4) 0.048(5) 0.008(4) -0.015(4) 0.004(3)
C5 0.043(6) 0.069(6) 0.055(5) 0.015(4) -0.006(4) -0.021(4)
C6 0.039(4) 0.060(5) 0.085(6) 0.015(4) -0.015(4) 0.005(3)
C7 0.043(6) 0.049(8) 0.045(6) 0.010(5) -0.014(4) -0.005(5)
C8 0.0343(10) 0.0267(9) 0.0342(9) 0.0074(7) -0.0023(8) -0.0036(7)
C9 0.0555(14) 0.0352(11) 0.0479(12) 0.0124(9) 0.0008(10) 0.0134(10)
C10 0.0425(12) 0.0384(11) 0.0330(9) 0.0120(8) -0.0017(9) -0.0037(9)
C11 0.0548(14) 0.0388(12) 0.0553(14) 0.0110(10) -0.0076(11) -0.0175(10)
C12 0.0602(14) 0.0319(10) 0.0281(9) -0.0019(8) -0.0028(10) 0.0087(10)
C13 0.095(2) 0.0700(17) 0.0397(13) 0.0041(12) 0.0196(13) 0.0404(16)
C14 0.0812(18) 0.0402(12) 0.0271(10) -0.0006(9) -0.0121(10) 0.0082(11)
C15 0.124(3) 0.0430(14) 0.0445(13) -0.0093(11) -0.0220(15) -0.0141(15)
C16 0.0209(7) 0.0326(9) 0.0382(10) 0.0014(9) -0.0013(8) -0.0030(6)

loop_
_atom_type_symbol
_atom_type_description
_atom_type_scat_dispersion_real
_atom_type_scat_dispersion_imag
_atom_type_scat_source
Rh Rh -1.1178 0.9187 'International Tables Vol C Tables 4.2.6.8 and 6.1.1.4'
P P 0.1023 0.0942 'International Tables Vol C Tables 4.2.6.8 and 6.1.1.4'
Si Si 0.0817 0.0704 'International Tables Vol C Tables 4.2.6.8 and 6.1.1.4'
N N 0.0061 0.0033 'International Tables Vol C Tables 4.2.6.8 and 6.1.1.4'
C C 0.0033 0.0016 'International Tables Vol C Tables 4.2.6.8 and 6.1.1.4'
H H 0.0000 0.0000 'International Tables Vol C Tables 4.2.6.8 and 6.1.1.4'

loop_
_geom_angle_atom_site_label_1
_geom_angle_atom_site_label_2
_geom_angle_atom_site_label_3
_geom_angle
_geom_angle_site_symmetry_1
_geom_angle_site_symmetry_3
P1 Rh1 P1 84.93(2) . 6_566
N1 Rh1 P1 133.5(2) . 6_566
N1 Rh1 P1 140.5(2) . .
C8 P1 Rh1 114.97(6) . .
C8 P1 C12 107.30(8) . .
C12 P1 Rh1 113.89(7) . .
C16 P1 Rh1 113.05(6) . .
C16 P1 C8 102.58(9) . .
C16 P1 C12 103.87(10) . .
N1 Si1 C1 112.2(6) . .
N1 Si1 C2 114.7(4) . .
N1 Si1 C3 112.4(8) . .
C1 Si1 C2 107.7(6) . .
C3 Si1 C1 107.9(7) . .
C3 Si1 C2 101.2(7) . .
Si1 N1 Rh1 113.0(2) . .
C4 N1 Rh1 125.1(5) . .
C4 N1 Si1 121.8(4) . .
Si1 C1 H1A 109.5 . .
Si1 C1 H1B 109.5 . .
Si1 C1 H1C 109.5 . .
H1A C1 H1B 109.5 . .
H1A C1 H1C 109.5 . .
H1B C1 H1C 109.5 . .
Si1 C2 H2A 109.5 . .
Si1 C2 H2B 109.5 . .
Si1 C2 H2C 109.5 . .
H2A C2 H2B 109.5 . .
H2A C2 H2C 109.5 . .
H2B C2 H2C 109.5 . .
Si1 C3 H3A 109.5 . .
Si1 C3 H3B 109.5 . .
Si1 C3 H3C 109.5 . .
H3A C3 H3B 109.5 . .
H3A C3 H3C 109.5 . .
H3B C3 H3C 109.5 . .
N1 C4 C5 111.5(11) . .
N1 C4 C6 110.6(7) . .
N1 C4 C7 111.8(13) . .
C5 C4 C6 107.6(11) . .
C5 C4 C7 107.4(10) . .
C7 C4 C6 107.7(11) . .
C4 C5 H5A 109.5 . .
C4 C5 H5B 109.5 . .
C4 C5 H5C 109.5 . .
H5A C5 H5B 109.5 . .
H5A C5 H5C 109.5 . .
H5B C5 H5C 109.5 . .
C4 C6 H6A 109.5 . .
C4 C6 H6B 109.5 . .
C4 C6 H6C 109.5 . .
H6A C6 H6B 109.5 . .
H6A C6 H6C 109.5 . .
H6B C6 H6C 109.5 . .
C4 C7 H7A 109.5 . .
C4 C7 H7B 109.5 . .
C4 C7 H7C 109.5 . .
H7A C7 H7B 109.5 . .
H7A C7 H7C 109.5 . .
H7B C7 H7C 109.5 . .
C9 C8 P1 109.46(13) . .
C9 C8 C10 108.91(17) . .
C9 C8 C11 110.06(17) . .
C10 C8 P1 107.97(12) . .
C10 C8 C11 105.56(16) . .
C11 C8 P1 114.67(14) . .
C8 C9 H9A 109.5 . .
C8 C9 H9B 109.5 . .
C8 C9 H9C 109.5 . .
H9A C9 H9B 109.5 . .
H9A C9 H9C 109.5 . .
H9B C9 H9C 109.5 . .
C8 C10 H10A 109.5 . .
C8 C10 H10B 109.5 . .
C8 C10 H10C 109.5 . .
H10A C10 H10B 109.5 . .
H10A C10 H10C 109.5 . .
H10B C10 H10C 109.5 . .
C8 C11 H11A 109.5 . .
C8 C11 H11B 109.5 . .
C8 C11 H11C 109.5 . .
H11A C11 H11B 109.5 . .
H11A C11 H11C 109.5 . .
H11B C11 H11C 109.5 . .
C13 C12 P1 109.53(16) . .
C14 C12 P1 106.70(13) . .
C14 C12 C13 106.93(19) . .
C14 C12 C15 107.51(19) . .
C15 C12 P1 116.45(16) . .
C15 C12 C13 109.3(2) . .
C12 C13 H13A 109.5 . .
C12 C13 H13B 109.5 . .
C12 C13 H13C 109.5 . .
H13A C13 H13B 109.5 . .
H13A C13 H13C 109.5 . .
H13B C13 H13C 109.5 . .
C12 C14 H14A 109.5 . .
C12 C14 H14B 109.5 . .
C12 C14 H14C 109.5 . .
H14A C14 H14B 109.5 . .
H14A C14 H14C 109.5 . .
H14B C14 H14C 109.5 . .
C12 C15 H15A 109.5 . .
C12 C15 H15B 109.5 . .
C12 C15 H15C 109.5 . .
H15A C15 H15B 109.5 . .
H15A C15 H15C 109.5 . .
H15B C15 H15C 109.5 . .
P1 C16 H16A 109.6 . .
P1 C16 H16B 109.6 . .
C16 C16 P1 110.32(7) 6_566 .
C16 C16 H16A 109.6 6_566 .
C16 C16 H16B 109.6 6_566 .
H16A C16 H16B 108.1 . .

loop_
_geom_bond_atom_site_label_1
_geom_bond_atom_site_label_2
_geom_bond_distance
_geom_bond_site_symmetry_2
Rh1 P1 2.1986(5) 6_566
Rh1 P1 2.1986(5) .
Rh1 N1 2.055(3) .
P1 C8 1.9027(17) .
P1 C12 1.9037(19) .
P1 C16 1.8604(17) .
Si1 N1 1.733(4) .
Si1 C1 1.867(19) .
Si1 C2 1.879(7) .
Si1 C3 1.80(3) .
N1 C4 1.495(11) .
C1 H1A 0.9800 .
C1 H1B 0.9800 .
C1 H1C 0.9800 .
C2 H2A 0.9800 .
C2 H2B 0.9800 .
C2 H2C 0.9800 .
C3 H3A 0.9800 .
C3 H3B 0.9800 .
C3 H3C 0.9800 .
C4 C5 1.53(2) .
C4 C6 1.570(13) .
C4 C7 1.56(3) .
C5 H5A 0.9800 .
C5 H5B 0.9800 .
C5 H5C 0.9800 .
C6 H6A 0.9800 .
C6 H6B 0.9800 .
C6 H6C 0.9800 .
C7 H7A 0.9800 .
C7 H7B 0.9800 .
C7 H7C 0.9800 .
C8 C9 1.519(3) .
C8 C10 1.531(3) .
C8 C11 1.536(3) .
C9 H9A 0.9800 .
C9 H9B 0.9800 .
C9 H9C 0.9800 .
C10 H10A 0.9800 .
C10 H10B 0.9800 .
C10 H10C 0.9800 .
C11 H11A 0.9800 .
C11 H11B 0.9800 .
C11 H11C 0.9800 .
C12 C13 1.531(3) .
C12 C14 1.525(3) .
C12 C15 1.530(3) .
C13 H13A 0.9800 .
C13 H13B 0.9800 .
C13 H13C 0.9800 .
C14 H14A 0.9800 .
C14 H14B 0.9800 .
C14 H14C 0.9800 .
C15 H15A 0.9800 .
C15 H15B 0.9800 .
C15 H15C 0.9800 .
C16 C16 1.528(3) 6_566
C16 H16A 0.9900 .
C16 H16B 0.9900 .

loop_
_geom_torsion_atom_site_label_1
_geom_torsion_atom_site_label_2
_geom_torsion_atom_site_label_3
_geom_torsion_atom_site_label_4
_geom_torsion
_geom_torsion_site_symmetry_4
Rh1 P1 C16 C16 -25.7(2) 6_566
Rh1 N1 C4 C5 105.1(10) .
Rh1 N1 C4 C6 -135.1(7) .
Rh1 N1 C4 C7 -15.1(14) .
Si1 N1 C4 C5 -79.6(11) .
Si1 N1 C4 C6 40.1(14) .
Si1 N1 C4 C7 160.1(8) .
C1 Si1 N1 Rh1 96.2(6) .
C1 Si1 N1 C4 -79.5(10) .
C2 Si1 N1 Rh1 -140.4(4) .
C2 Si1 N1 C4 43.8(11) .
C3 Si1 N1 Rh1 -25.6(7) .
C3 Si1 N1 C4 158.7(9) .
C8 P1 C16 C16 -150.13(18) 6_566
C12 P1 C16 C16 98.22(19) 6_566
